data_4309869
loop_
_publ_author_name
'Joo-Eun Jee'
'Siegfried Eigler'
'Frank Hampel'
'Norbert Jux'
'Maria Wolak'
'Achim Zahl'
'Grazyna Stochel'
'Rudi van Eldik'

_publ_section_title
;
Kinetic and Mechanistic Studies on the Reaction of Nitric Oxide with a
Water-Soluble Octa-anionic Iron(III) Porphyrin Complex
;
_journal_name_full 'Inorganic Chemistry'
_journal_page_first 7717
_journal_page_last 7731
_journal_paper_doi 10.1021/ic050924t
_journal_volume 44
_journal_year 2005
_chemical_formula_sum 'C108 H140 N4 O20 Zn'
_chemical_formula_weight 1879.61
_chemical_name_systematic
; 
 ? 
;
_space_group_IT_number 2
_symmetry_cell_setting triclinic
_symmetry_space_group_name_Hall '-P 1'
_symmetry_space_group_name_H-M 'P -1'
_atom_sites_solution_hydrogens geom
_atom_sites_solution_primary direct
_atom_sites_solution_secondary difmap
_audit_creation_method SHELXL-97
_cell_angle_alpha 70.6510(10)
_cell_angle_beta 80.9280(10)
_cell_angle_gamma 68.9700(10)
_cell_formula_units_Z 1
_cell_length_a 13.0099(2)
_cell_length_b 13.5022(3)
_cell_length_c 16.3638(4)
_cell_measurement_reflns_used 11081
_cell_measurement_temperature 173(2)
_cell_volume 2529.04(9)
_computing_cell_refinement DENZO-SMN
_computing_data_collection 'Nonius Collect'
_computing_data_reduction DENZO-SMN
_computing_molecular_graphics 'Shelxtl NT'
_computing_publication_material 'Shelxtl NT'
_computing_structure_refinement 'SHELXL-97 (Sheldrick, 1997)'
_computing_structure_solution 'SHELXS-97 (Sheldrick, 1990)'
_diffrn_ambient_temperature 173(2)
_diffrn_detector_area_resol_mean 9
_diffrn_measured_fraction_theta_full 0.996
_diffrn_measured_fraction_theta_max 0.996
_diffrn_measurement_device_type 'Nonius KappaCCD'
_diffrn_radiation_monochromator graphite
_diffrn_radiation_source 'fine-focus rotating anode'
_diffrn_radiation_type MoK\a
_diffrn_radiation_wavelength 0.71073
_diffrn_reflns_av_R_equivalents 0.0212
_diffrn_reflns_av_sigmaI/netI 0.0358
_diffrn_reflns_limit_h_max 16
_diffrn_reflns_limit_h_min -16
_diffrn_reflns_limit_k_max 17
_diffrn_reflns_limit_k_min -17
_diffrn_reflns_limit_l_max 21
_diffrn_reflns_limit_l_min -21
_diffrn_reflns_number 21873
_diffrn_reflns_theta_full 27.49
_diffrn_reflns_theta_max 27.49
_diffrn_reflns_theta_min 2.44
_exptl_absorpt_coefficient_mu 0.313
_exptl_absorpt_correction_T_max 0.9400
_exptl_absorpt_correction_T_min 0.8983
_exptl_absorpt_correction_type empirical
_exptl_crystal_colour pink
_exptl_crystal_density_diffrn 1.234
_exptl_crystal_density_method 'not measured'
_exptl_crystal_description plate
_exptl_crystal_F_000 1006
_exptl_crystal_size_max 0.35
_exptl_crystal_size_mid 0.35
_exptl_crystal_size_min 0.20
_refine_diff_density_max 0.747
_refine_diff_density_min -0.573
_refine_diff_density_rms 0.064
_refine_ls_extinction_method none
_refine_ls_goodness_of_fit_ref 1.022
_refine_ls_hydrogen_treatment 'riding model'
_refine_ls_matrix_type full
_refine_ls_number_parameters 601
_refine_ls_number_reflns 11565
_refine_ls_number_restraints 0
_refine_ls_restrained_S_all 1.022
_refine_ls_R_factor_all 0.0821
_refine_ls_R_factor_gt 0.0631
_refine_ls_shift/su_max 0.013
_refine_ls_shift/su_mean 0.001
_refine_ls_structure_factor_coef Fsqd
_refine_ls_weighting_details 'calc w=1/[\s^2^(Fo^2^)+(0.1136P)^2^+1.4848P] where P=(Fo^2^+2Fc^2^)/3'
_refine_ls_weighting_scheme calc
_refine_ls_wR_factor_gt 0.1753
_refine_ls_wR_factor_ref 0.1925
_reflns_number_gt 8971
_reflns_number_total 11565
_reflns_threshold_expression >2sigma(I)
_cod_data_source_file ic050924tsi20050608_123553.cif
_cod_data_source_block sie04
_cod_depositor_comments
;
The following automatic conversions were performed:
'_symmetry_cell_setting' value 'Triclinic' changed to 'triclinic'
according to '/home/saulius/struct/CIF-dictionaries/cif_core.dic'
dictionary named 'cif_core.dic' version 2.4.1 from 2010-06-29.

Automatic conversion script
Id: cif_fix_enum 1527 2010-12-29 10:47:43Z saulius 
;
_cod_database_code 4309869

loop_
_symmetry_equiv_pos_as_xyz
'x, y, z'
'-x, -y, -z'

loop_
_atom_site_label
_atom_site_type_symbol
_atom_site_fract_x
_atom_site_fract_y
_atom_site_fract_z
_atom_site_U_iso_or_equiv
_atom_site_adp_type
_atom_site_occupancy
_atom_site_symmetry_multiplicity
_atom_site_calc_flag
_atom_site_refinement_flags
_atom_site_disorder_assembly
_atom_site_disorder_group
Zn1 Zn 1.0000 0.5000 -0.5000 0.03021(13) Uani 1 2 d S . .
N10 N 1.03210(15) 0.52748(15) -0.39223(11) 0.0278(4) Uani 1 1 d . . .
C11 C 1.06773(18) 0.61099(18) -0.39112(14) 0.0289(4) Uani 1 1 d . . .
C12 C 1.0788(2) 0.60307(19) -0.30245(14) 0.0327(5) Uani 1 1 d . . .
H12A H 1.1016 0.6512 -0.2838 0.039 Uiso 1 1 calc R . .
C13 C 1.0504(2) 0.51421(19) -0.25092(14) 0.0331(5) Uani 1 1 d . . .
H13A H 1.0493 0.4884 -0.1894 0.040 Uiso 1 1 calc R . .
C14 C 1.02223(18) 0.46604(18) -0.30753(13) 0.0286(4) Uani 1 1 d . . .
C15 C 0.99132(18) 0.36967(18) -0.27919(13) 0.0290(4) Uani 1 1 d . . .
C16 C 0.95960(18) 0.32479(18) -0.33333(14) 0.0287(4) Uani 1 1 d . . .
C17 C 0.9197(2) 0.23075(19) -0.30277(14) 0.0329(5) Uani 1 1 d . . .
H17A H 0.9126 0.1882 -0.2442 0.040 Uiso 1 1 calc R . .
C18 C 0.8945(2) 0.21517(19) -0.37391(15) 0.0334(5) Uani 1 1 d . . .
H18A H 0.8658 0.1599 -0.3746 0.040 Uiso 1 1 calc R . .
C19 C 0.91951(18) 0.29853(18) -0.44852(14) 0.0290(4) Uani 1 1 d . . .
N20 N 0.95863(15) 0.36409(15) -0.42199(11) 0.0281(4) Uani 1 1 d . . .
C41 C 0.9944(2) 0.30954(19) -0.18317(14) 0.0313(5) Uani 1 1 d . . .
C42 C 1.0927(2) 0.23029(19) -0.14792(14) 0.0334(5) Uani 1 1 d . . .
C43 C 1.0945(2) 0.1734(2) -0.05893(15) 0.0377(5) Uani 1 1 d . . .
H43A H 1.1615 0.1193 -0.0355 0.045 Uiso 1 1 calc R . .
C44 C 1.0026(2) 0.1934(2) -0.00440(15) 0.0405(6) Uani 1 1 d . . .
C44D C 1.1158(3) 0.0436(3) 0.1204(2) 0.0748(11) Uani 1 1 d . . .
H44A H 1.1125 0.0049 0.1826 0.112 Uiso 1 1 calc R . .
H44B H 1.1707 0.0815 0.1082 0.112 Uiso 1 1 calc R . .
H44C H 1.1367 -0.0103 0.0878 0.112 Uiso 1 1 calc R . .
C44A C 1.0023(3) 0.1294(2) 0.09325(16) 0.0496(7) Uani 1 1 d . . .
C44B C 0.9218(4) 0.0652(4) 0.1119(2) 0.0782(12) Uani 1 1 d . . .
H44D H 0.8478 0.1172 0.0958 0.117 Uiso 1 1 calc R . .
H44E H 0.9205 0.0247 0.1739 0.117 Uiso 1 1 calc R . .
H44F H 0.9451 0.0123 0.0781 0.117 Uiso 1 1 calc R . .
C44C C 0.9686(5) 0.2111(3) 0.1461(2) 0.0919(15) Uani 1 1 d . . .
H44G H 0.8960 0.2656 0.1291 0.138 Uiso 1 1 calc R . .
H44H H 1.0228 0.2495 0.1352 0.138 Uiso 1 1 calc R . .
H44I H 0.9653 0.1706 0.2079 0.138 Uiso 1 1 calc R . .
C45 C 0.9056(2) 0.2733(2) -0.04059(15) 0.0413(6) Uani 1 1 d . . .
H45A H 0.8413 0.2885 -0.0038 0.050 Uiso 1 1 calc R . .
C46 C 0.8991(2) 0.3317(2) -0.12865(15) 0.0368(5) Uani 1 1 d . . .
C50 C 0.7932(2) 0.4186(2) -0.16697(17) 0.0473(6) Uani 1 1 d . . .
H50A H 0.7854 0.4103 -0.2233 0.057 Uiso 1 1 calc R . .
H50B H 0.7994 0.4931 -0.1786 0.057 Uiso 1 1 calc R . .
C51 C 0.6889(3) 0.4136(3) -0.1106(2) 0.0590(8) Uani 1 1 d . . .
H51A H 0.7001 0.4149 -0.0519 0.071 Uiso 1 1 calc R . .
C52 C 0.5915(3) 0.5164(4) -0.1497(3) 0.0887(15) Uani 1 1 d . . .
O52 O 0.5947(3) 0.6023(3) -0.1890(4) 0.189(3) Uani 1 1 d . . .
O53 O 0.5007(3) 0.4958(4) -0.1385(4) 0.171(2) Uani 1 1 d . . .
C54 C 0.3971(9) 0.5989(6) -0.1602(7) 0.199(5) Uani 1 1 d . . .
H54A H 0.3482 0.6060 -0.1080 0.239 Uiso 1 1 calc R . .
H54B H 0.4161 0.6678 -0.1873 0.239 Uiso 1 1 calc R . .
C55 C 0.3538(8) 0.5772(7) -0.2131(7) 0.191(5) Uani 1 1 d . . .
H55A H 0.2850 0.6377 -0.2323 0.287 Uiso 1 1 calc R . .
H55B H 0.3380 0.5076 -0.1847 0.287 Uiso 1 1 calc R . .
H55C H 0.4047 0.5695 -0.2633 0.287 Uiso 1 1 calc R . .
O56 O 0.6840(3) 0.2631(3) -0.1569(2) 0.0905(9) Uani 1 1 d . . .
C56 C 0.6667(3) 0.3064(3) -0.0999(2) 0.0652(9) Uani 1 1 d . . .
O57 O 0.6299(2) 0.2634(2) -0.02213(17) 0.0746(7) Uani 1 1 d . . .
C58 C 0.6086(4) 0.1579(4) -0.0083(3) 0.0957(15) Uani 1 1 d . . .
H58A H 0.5513 0.1705 -0.0473 0.115 Uiso 1 1 calc R . .
H58B H 0.6768 0.1014 -0.0217 0.115 Uiso 1 1 calc R . .
C59 C 0.5729(5) 0.1195(5) 0.0793(4) 0.118(2) Uani 1 1 d . . .
H59A H 0.5586 0.0499 0.0888 0.177 Uiso 1 1 calc R . .
H59B H 0.5051 0.1755 0.0920 0.177 Uiso 1 1 calc R . .
H59C H 0.6302 0.1066 0.1175 0.177 Uiso 1 1 calc R . .
C60 C 1.1983(2) 0.2023(2) -0.20285(15) 0.0362(5) Uani 1 1 d . . .
H60A H 1.1792 0.2155 -0.2627 0.043 Uiso 1 1 calc R . .
H60B H 1.2402 0.1223 -0.1794 0.043 Uiso 1 1 calc R . .
C61 C 1.2728(2) 0.2707(2) -0.20606(16) 0.0388(5) Uani 1 1 d . . .
H61A H 1.2335 0.3511 -0.2347 0.047 Uiso 1 1 calc R . .
O62 O 1.41155(18) 0.1524(2) -0.28113(19) 0.0682(7) Uani 1 1 d . . .
C62 C 1.3809(2) 0.2327(2) -0.2566(2) 0.0474(6) Uani 1 1 d . . .
O63 O 1.43649(17) 0.30378(19) -0.27078(16) 0.0593(6) Uani 1 1 d . . .
C64 C 1.5462(3) 0.2754(3) -0.3121(3) 0.0688(10) Uani 1 1 d . . .
H64A H 1.5478 0.2413 -0.3575 0.083 Uiso 1 1 calc R . .
H64B H 1.6007 0.2217 -0.2688 0.083 Uiso 1 1 calc R . .
C65 C 1.5730(4) 0.3812(4) -0.3514(3) 0.0886(13) Uani 1 1 d . . .
H65A H 1.6467 0.3650 -0.3799 0.133 Uiso 1 1 calc R . .
H65B H 1.5712 0.4140 -0.3058 0.133 Uiso 1 1 calc R . .
H65C H 1.5186 0.4335 -0.3942 0.133 Uiso 1 1 calc R . .
O66 O 1.3616(2) 0.1728(2) -0.07046(16) 0.0663(6) Uani 1 1 d . . .
C66 C 1.3001(2) 0.2560(2) -0.11534(19) 0.0479(6) Uani 1 1 d . . .
O67 O 1.2426(2) 0.34552(19) -0.09034(15) 0.0647(6) Uani 1 1 d . . .
C68 C 1.2528(5) 0.3364(4) -0.0001(3) 0.0986(17) Uani 1 1 d . . .
H68A H 1.3209 0.3496 0.0062 0.118 Uiso 1 1 calc R . .
H68B H 1.2556 0.2614 0.0383 0.118 Uiso 1 1 calc R . .
C69 C 1.1529(6) 0.4234(4) 0.0230(3) 0.124(2) Uani 1 1 d . . .
H69A H 1.1558 0.4204 0.0833 0.186 Uiso 1 1 calc R . .
H69B H 1.0863 0.4094 0.0163 0.186 Uiso 1 1 calc R . .
H69C H 1.1515 0.4970 -0.0154 0.186 Uiso 1 1 calc R . .
C70 C 1.09312(18) 0.69035(18) -0.46448(14) 0.0288(4) Uani 1 1 d . . .
C71 C 1.14124(19) 0.76734(18) -0.44792(14) 0.0298(4) Uani 1 1 d . . .
C72 C 1.0769(2) 0.8625(2) -0.4290(3) 0.0562(8) Uani 1 1 d . . .
H72A H 0.9990 0.8828 -0.4285 0.067 Uiso 1 1 calc R . .
C73 C 1.1231(2) 0.9310(2) -0.4103(2) 0.0557(8) Uani 1 1 d . . .
H73A H 1.0756 0.9962 -0.3968 0.067 Uiso 1 1 calc R . .
C74 C 1.23465(19) 0.90677(19) -0.41104(15) 0.0329(5) Uani 1 1 d . . .
C74A C 1.2860(2) 0.9798(2) -0.38784(18) 0.0400(6) Uani 1 1 d . . .
C74C C 1.3214(4) 0.9265(4) -0.2945(3) 0.0844(13) Uani 1 1 d . . .
H74A H 1.2572 0.9195 -0.2557 0.127 Uiso 1 1 calc R . .
H74B H 1.3536 0.9731 -0.2792 0.127 Uiso 1 1 calc R . .
H74C H 1.3764 0.8527 -0.2885 0.127 Uiso 1 1 calc R . .
C74B C 1.3868(3) 0.9901(3) -0.4466(3) 0.0739(11) Uani 1 1 d . . .
H74D H 1.3652 1.0245 -0.5070 0.111 Uiso 1 1 calc R . .
H74E H 1.4415 0.9161 -0.4402 0.111 Uiso 1 1 calc R . .
H74F H 1.4186 1.0364 -0.4305 0.111 Uiso 1 1 calc R . .
C74D C 1.2047(3) 1.0969(3) -0.3966(3) 0.0698(10) Uani 1 1 d . . .
H74G H 1.1814 1.1324 -0.4565 0.105 Uiso 1 1 calc R . .
H74H H 1.2404 1.1408 -0.3815 0.105 Uiso 1 1 calc R . .
H74I H 1.1401 1.0925 -0.3574 0.105 Uiso 1 1 calc R . .
C75 C 1.2989(2) 0.8111(3) -0.4306(3) 0.0685(11) Uani 1 1 d . . .
H75A H 1.3768 0.7912 -0.4317 0.082 Uiso 1 1 calc R . .
C76 C 1.2534(2) 0.7424(3) -0.4487(3) 0.0691(11) Uani 1 1 d . . .
H76A H 1.3008 0.6768 -0.4618 0.083 Uiso 1 1 calc R . .
O100 O 0.80916(15) 0.61140(16) -0.48801(12) 0.0440(4) Uani 1 1 d . . .
C101 C 0.7606(3) 0.6188(5) -0.4067(3) 0.0977(17) Uani 1 1 d . . .
H10A H 0.7936 0.6600 -0.3845 0.117 Uiso 1 1 calc R . .
H10B H 0.7743 0.5433 -0.3653 0.117 Uiso 1 1 calc R . .
C102 C 0.6422(3) 0.6763(5) -0.4145(3) 0.0871(13) Uani 1 1 d . . .
H10C H 0.6230 0.7545 -0.4152 0.105 Uiso 1 1 calc R . .
H10D H 0.6005 0.6388 -0.3657 0.105 Uiso 1 1 calc R . .
C103 C 0.6174(3) 0.6707(4) -0.4987(3) 0.0738(10) Uani 1 1 d . . .
H10E H 0.5877 0.7462 -0.5393 0.089 Uiso 1 1 calc R . .
H10F H 0.5635 0.6314 -0.4897 0.089 Uiso 1 1 calc R . .
C104 C 0.7276(3) 0.6067(4) -0.5327(3) 0.0753(11) Uani 1 1 d . . .
H10G H 0.7325 0.5286 -0.5220 0.090 Uiso 1 1 calc R . .
H10H H 0.7372 0.6407 -0.5958 0.090 Uiso 1 1 calc R . .
O200 O 1.7314(10) -0.0188(7) -0.3192(5) 0.244(4) Uani 1 1 d . . .
C201 C 1.6524(6) -0.0597(6) -0.2502(7) 0.173(4) Uani 1 1 d . . .
H20A H 1.6411 -0.0269 -0.2023 0.208 Uiso 1 1 calc R . .
H20B H 1.5801 -0.0398 -0.2746 0.208 Uiso 1 1 calc R . .
C202 C 1.6978(8) -0.1660(6) -0.2232(10) 0.261(8) Uani 1 1 d . . .
H20C H 1.7223 -0.1853 -0.1639 0.314 Uiso 1 1 calc R . .
H20D H 1.6401 -0.1998 -0.2182 0.314 Uiso 1 1 calc R . .
C203 C 1.7748(11) -0.2098(8) -0.2648(8) 0.216(6) Uani 1 1 d . . .
H20G H 1.7533 -0.2532 -0.2934 0.259 Uiso 1 1 calc R . .
H20H H 1.8364 -0.2608 -0.2268 0.259 Uiso 1 1 calc R . .
C204 C 1.8069(7) -0.1240(14) -0.3275(6) 0.237(8) Uani 1 1 d . . .
H20E H 1.8050 -0.1284 -0.3864 0.284 Uiso 1 1 calc R . .
H20F H 1.8831 -0.1315 -0.3182 0.284 Uiso 1 1 calc R . .

loop_
_atom_site_aniso_label
_atom_site_aniso_U_11
_atom_site_aniso_U_22
_atom_site_aniso_U_33
_atom_site_aniso_U_23
_atom_site_aniso_U_13
_atom_site_aniso_U_12
Zn1 0.0442(2) 0.0296(2) 0.02343(19) -0.00474(14) -0.00452(14) -0.02145(16)
N10 0.0347(9) 0.0267(9) 0.0250(8) -0.0049(7) -0.0039(7) -0.0151(7)
C11 0.0337(11) 0.0273(10) 0.0285(10) -0.0085(8) -0.0058(8) -0.0113(9)
C12 0.0437(13) 0.0311(11) 0.0290(11) -0.0098(9) -0.0075(9) -0.0158(10)
C13 0.0447(13) 0.0318(11) 0.0261(10) -0.0090(9) -0.0064(9) -0.0142(10)
C14 0.0338(11) 0.0292(10) 0.0245(10) -0.0066(8) -0.0040(8) -0.0124(9)
C15 0.0350(11) 0.0286(10) 0.0238(10) -0.0046(8) -0.0029(8) -0.0133(9)
C16 0.0333(11) 0.0275(10) 0.0271(10) -0.0049(8) -0.0034(8) -0.0140(9)
C17 0.0430(12) 0.0293(11) 0.0283(10) -0.0022(9) -0.0036(9) -0.0189(10)
C18 0.0419(12) 0.0308(11) 0.0333(11) -0.0063(9) -0.0027(9) -0.0212(10)
C19 0.0354(11) 0.0250(10) 0.0300(10) -0.0062(8) -0.0039(8) -0.0148(9)
N20 0.0347(9) 0.0272(9) 0.0255(8) -0.0049(7) -0.0048(7) -0.0151(8)
C41 0.0447(13) 0.0300(11) 0.0235(10) -0.0047(8) -0.0040(9) -0.0189(10)
C42 0.0455(13) 0.0313(11) 0.0285(11) -0.0074(9) -0.0061(9) -0.0181(10)
C43 0.0522(14) 0.0330(12) 0.0287(11) -0.0026(9) -0.0108(10) -0.0171(11)
C44 0.0647(16) 0.0365(12) 0.0245(11) -0.0043(9) -0.0052(10) -0.0247(12)
C44D 0.092(3) 0.077(2) 0.0357(15) 0.0134(15) -0.0161(16) -0.027(2)
C44A 0.080(2) 0.0455(15) 0.0235(11) -0.0018(10) -0.0045(12) -0.0272(14)
C44B 0.109(3) 0.085(3) 0.0418(16) 0.0110(17) -0.0019(18) -0.061(2)
C44C 0.181(5) 0.060(2) 0.0281(14) -0.0110(14) -0.012(2) -0.032(3)
C45 0.0572(15) 0.0408(13) 0.0261(11) -0.0064(10) 0.0012(10) -0.0206(12)
C46 0.0469(14) 0.0339(12) 0.0283(11) -0.0052(9) -0.0024(9) -0.0151(10)
C50 0.0470(15) 0.0458(15) 0.0358(13) -0.0018(11) 0.0033(11) -0.0116(12)
C51 0.0541(17) 0.0510(17) 0.0503(17) -0.0021(13) 0.0064(13) -0.0076(14)
C52 0.066(2) 0.065(2) 0.082(3) 0.012(2) 0.022(2) -0.0006(19)
O52 0.081(2) 0.071(2) 0.284(6) 0.055(3) 0.046(3) 0.0057(18)
O53 0.067(2) 0.109(3) 0.252(6) 0.044(3) -0.051(3) -0.002(2)
C54 0.226(10) 0.103(5) 0.243(11) -0.032(6) -0.146(9) 0.014(6)
C55 0.196(9) 0.145(7) 0.256(11) -0.048(7) -0.135(8) -0.042(6)
O56 0.108(2) 0.097(2) 0.083(2) -0.0287(17) -0.0055(17) -0.0514(19)
C56 0.0472(17) 0.071(2) 0.061(2) 0.0044(17) -0.0105(14) -0.0187(16)
O57 0.0704(15) 0.0810(17) 0.0635(14) 0.0129(12) -0.0152(12) -0.0409(14)
C58 0.095(3) 0.105(4) 0.096(3) -0.001(3) -0.019(3) -0.064(3)
C59 0.148(5) 0.090(3) 0.108(4) 0.029(3) -0.035(3) -0.069(4)
C60 0.0420(13) 0.0358(12) 0.0332(11) -0.0098(10) -0.0068(10) -0.0139(10)
C61 0.0413(13) 0.0355(12) 0.0407(13) -0.0103(10) -0.0078(10) -0.0126(10)
O62 0.0517(12) 0.0598(14) 0.108(2) -0.0489(14) 0.0111(12) -0.0201(11)
C62 0.0422(14) 0.0450(15) 0.0578(16) -0.0147(13) -0.0105(12) -0.0145(12)
O63 0.0476(11) 0.0608(13) 0.0827(16) -0.0324(12) 0.0053(10) -0.0266(10)
C64 0.0442(17) 0.085(3) 0.093(3) -0.044(2) 0.0053(16) -0.0265(17)
C65 0.073(3) 0.105(3) 0.107(3) -0.042(3) 0.017(2) -0.051(3)
O66 0.0717(15) 0.0586(13) 0.0641(14) -0.0103(11) -0.0337(12) -0.0107(11)
C66 0.0526(16) 0.0441(15) 0.0525(16) -0.0115(12) -0.0168(13) -0.0188(13)
O67 0.0971(18) 0.0497(12) 0.0524(12) -0.0209(10) -0.0234(12) -0.0165(12)
C68 0.167(5) 0.076(3) 0.062(2) -0.033(2) -0.044(3) -0.024(3)
C69 0.210(7) 0.088(3) 0.071(3) -0.046(3) -0.005(4) -0.027(4)
C70 0.0332(11) 0.0269(10) 0.0306(11) -0.0082(8) -0.0053(8) -0.0137(9)
C71 0.0369(11) 0.0290(10) 0.0290(10) -0.0083(8) -0.0037(8) -0.0166(9)
C72 0.0305(13) 0.0460(15) 0.109(3) -0.0444(17) -0.0032(14) -0.0126(11)
C73 0.0376(14) 0.0433(15) 0.104(3) -0.0464(17) 0.0042(14) -0.0149(12)
C74 0.0383(12) 0.0331(11) 0.0343(11) -0.0113(9) -0.0004(9) -0.0193(10)
C74A 0.0420(13) 0.0433(14) 0.0487(14) -0.0216(11) 0.0029(11) -0.0250(11)
C74C 0.130(4) 0.091(3) 0.065(2) -0.016(2) -0.029(2) -0.071(3)
C74B 0.068(2) 0.083(3) 0.105(3) -0.055(2) 0.031(2) -0.053(2)
C74D 0.064(2) 0.0491(18) 0.119(3) -0.046(2) -0.004(2) -0.0254(16)
C75 0.0320(14) 0.062(2) 0.137(3) -0.063(2) -0.0074(17) -0.0134(13)
C76 0.0365(15) 0.0561(19) 0.140(4) -0.067(2) -0.0038(17) -0.0103(13)
O100 0.0401(10) 0.0457(10) 0.0455(10) -0.0119(8) -0.0045(8) -0.0137(8)
C101 0.062(2) 0.143(4) 0.060(2) -0.051(3) -0.0091(18) 0.020(2)
C102 0.057(2) 0.119(4) 0.083(3) -0.048(3) 0.0066(19) -0.014(2)
C103 0.0464(18) 0.083(3) 0.099(3) -0.041(2) -0.0027(18) -0.0175(17)
C104 0.0437(17) 0.102(3) 0.092(3) -0.055(2) -0.0144(17) -0.0085(18)
O200 0.360(12) 0.203(8) 0.171(6) 0.047(5) -0.075(7) -0.162(8)
C201 0.090(4) 0.102(5) 0.266(11) -0.022(6) 0.015(5) 0.000(4)
C202 0.160(8) 0.079(5) 0.45(2) -0.020(8) 0.136(10) -0.042(5)
C203 0.246(12) 0.151(8) 0.240(12) -0.129(9) -0.121(10) 0.060(8)
C204 0.105(5) 0.354(18) 0.117(6) -0.040(9) 0.045(5) 0.032(8)

loop_
_atom_type_symbol
_atom_type_description
_atom_type_scat_dispersion_real
_atom_type_scat_dispersion_imag
_atom_type_scat_source
C C 0.0033 0.0016 'International Tables Vol C Tables 4.2.6.8 and 6.1.1.4'
H H 0.0000 0.0000 'International Tables Vol C Tables 4.2.6.8 and 6.1.1.4'
N N 0.0061 0.0033 'International Tables Vol C Tables 4.2.6.8 and 6.1.1.4'
O O 0.0106 0.0060 'International Tables Vol C Tables 4.2.6.8 and 6.1.1.4'
Zn Zn 0.2839 1.4301 'International Tables Vol C Tables 4.2.6.8 and 6.1.1.4'

loop_
_geom_angle_atom_site_label_1
_geom_angle_atom_site_label_2
_geom_angle_atom_site_label_3
_geom_angle
_geom_angle_site_symmetry_1
_geom_angle_site_symmetry_3
_geom_angle_publ_flag
N10 Zn1 N10 180.0 . 2_764 ?
N10 Zn1 N20 90.25(7) . 2_764 ?
N10 Zn1 N20 89.75(7) 2_764 2_764 ?
N10 Zn1 N20 89.75(7) . . ?
N10 Zn1 N20 90.25(7) 2_764 . ?
N20 Zn1 N20 180.00(10) 2_764 . ?
N10 Zn1 O100 90.15(7) . . ?
N10 Zn1 O100 89.85(7) 2_764 . ?
N20 Zn1 O100 91.98(7) 2_764 . ?
N20 Zn1 O100 88.02(7) . . ?
N10 Zn1 O100 89.85(7) . 2_764 ?
N10 Zn1 O100 90.15(7) 2_764 2_764 ?
N20 Zn1 O100 88.02(7) 2_764 2_764 ?
N20 Zn1 O100 91.98(7) . 2_764 ?
O100 Zn1 O100 180.00(9) . 2_764 ?
C11 N10 C14 106.87(17) . . ?
C11 N10 Zn1 126.39(14) . . ?
C14 N10 Zn1 126.75(14) . . ?
N10 C11 C70 125.65(19) . . ?
N10 C11 C12 109.48(19) . . ?
C70 C11 C12 124.8(2) . . ?
C13 C12 C11 107.20(19) . . ?
C12 C13 C14 106.91(19) . . ?
N10 C14 C15 125.78(19) . . ?
N10 C14 C13 109.52(19) . . ?
C15 C14 C13 124.7(2) . . ?
C16 C15 C14 125.1(2) . . ?
C16 C15 C41 117.82(19) . . ?
C14 C15 C41 117.07(19) . . ?
N20 C16 C15 125.76(19) . . ?
N20 C16 C17 109.70(18) . . ?
C15 C16 C17 124.5(2) . . ?
C18 C17 C16 106.81(19) . . ?
C17 C18 C19 107.03(19) . . ?
N20 C19 C70 125.21(19) . 2_764 ?
N20 C19 C18 109.74(19) . . ?
C70 C19 C18 125.0(2) 2_764 . ?
C16 N20 C19 106.71(17) . . ?
C16 N20 Zn1 126.77(14) . . ?
C19 N20 Zn1 126.45(14) . . ?
C42 C41 C46 119.5(2) . . ?
C42 C41 C15 119.7(2) . . ?
C46 C41 C15 120.8(2) . . ?
C41 C42 C43 119.4(2) . . ?
C41 C42 C60 122.3(2) . . ?
C43 C42 C60 118.3(2) . . ?
C44 C43 C42 122.2(2) . . ?
C43 C44 C45 117.6(2) . . ?
C43 C44 C44A 122.9(2) . . ?
C45 C44 C44A 119.5(2) . . ?
C44C C44A C44B 110.5(3) . . ?
C44C C44A C44D 109.3(3) . . ?
C44B C44A C44D 106.8(3) . . ?
C44C C44A C44 109.6(2) . . ?
C44B C44A C44 108.7(2) . . ?
C44D C44A C44 111.8(3) . . ?
C44 C45 C46 122.5(2) . . ?
C45 C46 C41 118.8(2) . . ?
C45 C46 C50 121.9(2) . . ?
C41 C46 C50 119.3(2) . . ?
C46 C50 C51 115.1(2) . . ?
C50 C51 C56 111.1(3) . . ?
C50 C51 C52 109.6(3) . . ?
C56 C51 C52 111.6(3) . . ?
O52 C52 O53 120.4(4) . . ?
O52 C52 C51 126.8(5) . . ?
O53 C52 C51 112.7(4) . . ?
C52 O53 C54 114.9(6) . . ?
C55 C54 O53 101.0(8) . . ?
O56 C56 O57 122.7(4) . . ?
O56 C56 C51 123.7(3) . . ?
O57 C56 C51 113.6(4) . . ?
C56 O57 C58 115.5(4) . . ?
C59 C58 O57 109.0(5) . . ?
C42 C60 C61 113.5(2) . . ?
C66 C61 C62 107.8(2) . . ?
C66 C61 C60 110.4(2) . . ?
C62 C61 C60 110.9(2) . . ?
O62 C62 O63 124.6(3) . . ?
O62 C62 C61 125.4(3) . . ?
O63 C62 C61 110.0(2) . . ?
C62 O63 C64 117.4(3) . . ?
O63 C64 C65 107.3(3) . . ?
O66 C66 O67 124.4(3) . . ?
O66 C66 C61 124.4(3) . . ?
O67 C66 C61 111.1(2) . . ?
C66 O67 C68 116.1(3) . . ?
O67 C68 C69 106.3(4) . . ?
C11 C70 C19 125.9(2) . 2_764 ?
C11 C70 C71 116.39(19) . . ?
C19 C70 C71 117.70(19) 2_764 . ?
C72 C71 C76 117.0(2) . . ?
C72 C71 C70 122.2(2) . . ?
C76 C71 C70 120.8(2) . . ?
C71 C72 C73 121.4(2) . . ?
C74 C73 C72 121.9(2) . . ?
C73 C74 C75 116.3(2) . . ?
C73 C74 C74A 122.1(2) . . ?
C75 C74 C74A 121.5(2) . . ?
C74B C74A C74C 108.5(3) . . ?
C74B C74A C74D 108.0(3) . . ?
C74C C74A C74D 108.5(3) . . ?
C74B C74A C74 110.7(2) . . ?
C74C C74A C74 109.1(2) . . ?
C74D C74A C74 111.9(2) . . ?
C74 C75 C76 122.0(3) . . ?
C71 C76 C75 121.3(3) . . ?
C101 O100 C104 105.7(3) . . ?
C101 O100 Zn1 119.80(19) . . ?
C104 O100 Zn1 121.23(19) . . ?
O100 C101 C102 109.4(3) . . ?
C101 C102 C103 104.7(3) . . ?
C102 C103 C104 104.3(3) . . ?
O100 C104 C103 106.7(3) . . ?
C204 O200 C201 99.5(7) . . ?
C202 C201 O200 105.3(7) . . ?
C203 C202 C201 118.7(10) . . ?
C202 C203 C204 106.9(8) . . ?
C203 C204 O200 108.2(7) . . ?

loop_
_geom_bond_atom_site_label_1
_geom_bond_atom_site_label_2
_geom_bond_distance
_geom_bond_site_symmetry_2
_geom_bond_publ_flag
Zn1 N10 2.0492(17) . ?
Zn1 N10 2.0492(17) 2_764 ?
Zn1 N20 2.0559(17) 2_764 ?
Zn1 N20 2.0559(17) . ?
Zn1 O100 2.4139(18) . ?
Zn1 O100 2.4139(18) 2_764 ?
N10 C11 1.370(3) . ?
N10 C14 1.373(3) . ?
C11 C70 1.405(3) . ?
C11 C12 1.445(3) . ?
C12 C13 1.355(3) . ?
C13 C14 1.447(3) . ?
C14 C15 1.410(3) . ?
C15 C16 1.405(3) . ?
C15 C41 1.510(3) . ?
C16 N20 1.370(3) . ?
C16 C17 1.450(3) . ?
C17 C18 1.356(3) . ?
C18 C19 1.446(3) . ?
C19 N20 1.371(3) . ?
C19 C70 1.411(3) 2_764 ?
C41 C42 1.398(3) . ?
C41 C46 1.408(3) . ?
C42 C43 1.403(3) . ?
C42 C60 1.517(3) . ?
C43 C44 1.375(4) . ?
C44 C45 1.394(4) . ?
C44 C44A 1.545(3) . ?
C44D C44A 1.535(5) . ?
C44A C44C 1.523(5) . ?
C44A C44B 1.523(5) . ?
C45 C46 1.394(3) . ?
C46 C50 1.514(4) . ?
C50 C51 1.525(4) . ?
C51 C56 1.525(5) . ?
C51 C52 1.532(5) . ?
C52 O52 1.137(5) . ?
C52 O53 1.280(6) . ?
O53 C54 1.536(8) . ?
C54 C55 1.263(10) . ?
O56 C56 1.210(5) . ?
C56 O57 1.305(4) . ?
O57 C58 1.485(5) . ?
C58 C59 1.417(7) . ?
C60 C61 1.546(3) . ?
C61 C66 1.514(4) . ?
C61 C62 1.524(4) . ?
O62 C62 1.193(4) . ?
C62 O63 1.340(3) . ?
O63 C64 1.455(4) . ?
C64 C65 1.501(6) . ?
O66 C66 1.198(4) . ?
C66 O67 1.330(4) . ?
O67 C68 1.464(4) . ?
C68 C69 1.501(7) . ?
C70 C19 1.411(3) 2_764 ?
C70 C71 1.501(3) . ?
C71 C72 1.363(4) . ?
C71 C76 1.374(4) . ?
C72 C73 1.397(4) . ?
C73 C74 1.368(4) . ?
C74 C75 1.373(4) . ?
C74 C74A 1.537(3) . ?
C74A C74B 1.519(4) . ?
C74A C74C 1.523(5) . ?
C74A C74D 1.528(4) . ?
C75 C76 1.389(4) . ?
O100 C101 1.398(4) . ?
O100 C104 1.410(4) . ?
C101 C102 1.460(6) . ?
C102 C103 1.493(6) . ?
C103 C104 1.513(5) . ?
O200 C204 1.444(12) . ?
O200 C201 1.506(11) . ?
C201 C202 1.288(9) . ?
C202 C203 1.202(13) . ?
C203 C204 1.412(16) . ?
